data_4350719
loop_
_publ_author_name
'Cavell, Andrew C.'
'Hartley, Carolyn L.'
'Liu, Dan'
'Tribble, Connor S.'
'McNamara, William R.'

_publ_section_title
;
 Sulfinato iron(III) complex for electrocatalytic proton reduction.
;
_journal_issue 7
_journal_name_full 'Inorganic chemistry'
_journal_page_first 3325
_journal_page_last 3330
_journal_paper_doi 10.1021/ic5030394
_journal_volume 54
_journal_year 2015
_chemical_absolute_configuration ad
_chemical_formula_moiety 'C19 H18 Cl2 Fe N3 O2 S'
_chemical_formula_sum 'C19 H18 Cl2 Fe N3 O2 S'
_chemical_formula_weight 479.17
_chemical_name_common cwmwm03
_space_group_crystal_system tetragonal
_space_group_IT_number 78
_space_group_name_Hall 'P 4cw'
_space_group_name_H-M_alt 'P 43'
_atom_sites_solution_hydrogens geom
_atom_sites_solution_primary direct
_atom_sites_solution_secondary difmap
_audit_creation_method SHELXL-2014/7
_cell_angle_alpha 90
_cell_angle_beta 90
_cell_angle_gamma 90
_cell_formula_units_Z 4
_cell_length_a 14.1819(15)
_cell_length_b 14.1819(15)
_cell_length_c 10.8160(11)
_cell_measurement_reflns_used 4014
_cell_measurement_temperature 296(2)
_cell_measurement_theta_max 24.10
_cell_measurement_theta_min 2.37
_cell_volume 2175.4(4)
_computing_cell_refinement 'SAINT (Bruker, 2014)'
_computing_data_collection 'APEX2 (Bruker, 2014)'
_computing_data_reduction 'SAINT (Bruker, 2014)'
_computing_molecular_graphics 'SHELXTL (Sheldrick, 2008)'
_computing_publication_material 'SHELXTL (Sheldrick, 2008)'
_computing_structure_refinement 'SHELXL-2014/7 (Sheldrick, 2014b)'
_computing_structure_solution 'SIR2011 (Burla et al., 2012)'
_diffrn_ambient_temperature 296(2)
_diffrn_measured_fraction_theta_full 0.999
_diffrn_measured_fraction_theta_max 0.999
_diffrn_measurement_device_type 'Bruker SMART APEX II CCD platform'
_diffrn_measurement_method '\w scans'
_diffrn_radiation_type MoK\a
_diffrn_radiation_wavelength 0.71073
_diffrn_reflns_av_R_equivalents 0.0696
_diffrn_reflns_av_unetI/netI 0.0400
_diffrn_reflns_Laue_measured_fraction_full 0.999
_diffrn_reflns_Laue_measured_fraction_max 0.999
_diffrn_reflns_limit_h_max 18
_diffrn_reflns_limit_h_min -18
_diffrn_reflns_limit_k_max 18
_diffrn_reflns_limit_k_min -18
_diffrn_reflns_limit_l_max 14
_diffrn_reflns_limit_l_min -14
_diffrn_reflns_number 45127
_diffrn_reflns_point_group_measured_fraction_full 1.000
_diffrn_reflns_point_group_measured_fraction_max 0.998
_diffrn_reflns_theta_full 27.878
_diffrn_reflns_theta_max 27.952
_diffrn_reflns_theta_min 2.368
_diffrn_source 'fine-focus sealed tube'
_exptl_absorpt_coefficient_mu 1.054
_exptl_absorpt_correction_T_max 0.7456
_exptl_absorpt_correction_T_min 0.6565
_exptl_absorpt_correction_type multi-scan
_exptl_absorpt_process_details 'SADABS (Sheldrick, 2014a)'
_exptl_crystal_colour pink-black
_exptl_crystal_density_diffrn 1.463
_exptl_crystal_description needle
_exptl_crystal_F_000 980
_exptl_crystal_size_max 0.32
_exptl_crystal_size_mid 0.18
_exptl_crystal_size_min 0.14
_refine_diff_density_max 0.677
_refine_diff_density_min -0.288
_refine_diff_density_rms 0.062
_refine_ls_abs_structure_details
; 
 Flack x determined using 1775 quotients [(I+)-(I-)]/[(I+)+(I-)] 
 (Parsons, Flack and Wagner, Acta Cryst. B69 (2013) 249-259). 
;
_refine_ls_abs_structure_Flack 0.043(8)
_refine_ls_extinction_method none
_refine_ls_goodness_of_fit_ref 1.106
_refine_ls_hydrogen_treatment constr
_refine_ls_matrix_type full
_refine_ls_number_parameters 253
_refine_ls_number_reflns 5212
_refine_ls_number_restraints 1
_refine_ls_restrained_S_all 1.106
_refine_ls_R_factor_all 0.0574
_refine_ls_R_factor_gt 0.0451
_refine_ls_shift/su_max 0.001
_refine_ls_shift/su_mean 0.000
_refine_ls_structure_factor_coef Fsqd
_refine_ls_weighting_details 'w=1/[\s^2^(Fo^2^)+(0.0352P)^2^+1.8097P] where P=(Fo^2^+2Fc^2^)/3'
_refine_ls_weighting_scheme calc
_refine_ls_wR_factor_gt 0.1008
_refine_ls_wR_factor_ref 0.1061
_reflns_Friedel_coverage 0.897
_reflns_Friedel_fraction_full 1.000
_reflns_Friedel_fraction_max 0.996
_reflns_number_gt 4436
_reflns_number_total 5212
_reflns_threshold_expression 'I > 2\s(I)'
_cod_data_source_file ic5030394_si_002.cif
_cod_data_source_block cwmwm03
_cod_original_cell_volume 2175.4(5)
_cod_database_code 4350719
_shelx_shelxl_version_number 2014/7
_shelx_space_group_comment
; 
The symmetry employed for this shelxl refinement is uniquely defined 
by the following loop, which should always be used as a source of 
symmetry information in preference to the above space-group names. 
They are only intended as comments. 
;
_shelx_estimated_absorpt_t_min 0.729
_shelx_estimated_absorpt_t_max 0.866

loop_
_space_group_symop_operation_xyz
'x, y, z'
'-x, -y, z+1/2'
'-y, x, z+3/4'
'y, -x, z+1/4'

loop_
_atom_site_label
_atom_site_type_symbol
_atom_site_fract_x
_atom_site_fract_y
_atom_site_fract_z
_atom_site_U_iso_or_equiv
_atom_site_adp_type
_atom_site_occupancy
_atom_site_site_symmetry_order
_atom_site_calc_flag
_atom_site_refinement_flags_posn
_atom_site_refinement_flags_adp
Fe1 Fe 0.29835(5) 0.28494(5) 0.19563(7) 0.03496(18) Uani 1 1 d . .
Cl1 Cl 0.37172(11) 0.40961(10) 0.10535(14) 0.0502(4) Uani 1 1 d . .
Cl2 Cl 0.16323(12) 0.27207(13) 0.07275(17) 0.0626(5) Uani 1 1 d . .
S1 S 0.13987(11) 0.34345(12) 0.39428(17) 0.0543(4) Uani 1 1 d . .
O1 O 0.2300(3) 0.3562(3) 0.3190(4) 0.0445(9) Uani 1 1 d . .
O2 O 0.1168(4) 0.4314(4) 0.4557(6) 0.0836(18) Uani 1 1 d . .
N1 N 0.2723(3) 0.1392(3) 0.2801(5) 0.0454(12) Uani 1 1 d . .
N2 N 0.4026(3) 0.2743(3) 0.3430(5) 0.0431(11) Uani 1 1 d . .
N3 N 0.3665(3) 0.1836(3) 0.0735(5) 0.0406(10) Uani 1 1 d . .
C1 C 0.3598(4) 0.1104(4) 0.3457(6) 0.0483(14) Uani 1 1 d . .
H1A H 0.4034 0.0824 0.2872 0.058 Uiso 1 1 calc R U
H1B H 0.3446 0.0632 0.4075 0.058 Uiso 1 1 calc R U
C2 C 0.4057(4) 0.1932(4) 0.4070(5) 0.0442(13) Uani 1 1 d . .
C3 C 0.4522(5) 0.1881(6) 0.5207(6) 0.0625(19) Uani 1 1 d . .
H3 H 0.4535 0.1315 0.5641 0.075 Uiso 1 1 calc R U
C4 C 0.4956(6) 0.2660(7) 0.5681(7) 0.076(2) Uani 1 1 d . .
H4 H 0.5259 0.2635 0.6443 0.091 Uiso 1 1 calc R U
C5 C 0.4937(5) 0.3479(6) 0.5011(7) 0.067(2) Uani 1 1 d . .
H5 H 0.5244 0.4013 0.5303 0.080 Uiso 1 1 calc R U
C6 C 0.4459(4) 0.3509(5) 0.3901(6) 0.0525(15) Uani 1 1 d . .
H6 H 0.4435 0.4074 0.3465 0.063 Uiso 1 1 calc R U
C7 C 0.2584(5) 0.0765(4) 0.1712(7) 0.0539(16) Uani 1 1 d . .
H7A H 0.1965 0.0873 0.1359 0.065 Uiso 1 1 calc R U
H7B H 0.2619 0.0111 0.1970 0.065 Uiso 1 1 calc R U
C8 C 0.3331(4) 0.0960(4) 0.0756(6) 0.0495(15) Uani 1 1 d . .
C9 C 0.3625(5) 0.0276(5) -0.0032(8) 0.070(2) Uani 1 1 d . .
H9 H 0.3372 -0.0328 0.0015 0.084 Uiso 1 1 calc R U
C10 C 0.4305(5) 0.0488(6) -0.0905(7) 0.070(2) Uani 1 1 d . .
H10 H 0.4511 0.0037 -0.1466 0.084 Uiso 1 1 calc R U
C11 C 0.4665(5) 0.1386(6) -0.0915(6) 0.0603(18) Uani 1 1 d . .
H11 H 0.5135 0.1550 -0.1475 0.072 Uiso 1 1 calc R U
C12 C 0.4326(4) 0.2038(5) -0.0090(5) 0.0459(14) Uani 1 1 d . .
H12 H 0.4570 0.2647 -0.0111 0.055 Uiso 1 1 calc R U
C13 C 0.1880(5) 0.1292(4) 0.3611(7) 0.0556(17) Uani 1 1 d . .
H13A H 0.1734 0.0626 0.3692 0.067 Uiso 1 1 calc R U
H13B H 0.1348 0.1592 0.3208 0.067 Uiso 1 1 calc R U
C14 C 0.1984(5) 0.1704(5) 0.4886(7) 0.0562(17) Uani 1 1 d . .
C15 C 0.2270(6) 0.1156(7) 0.5882(9) 0.080(3) Uani 1 1 d . .
H15 H 0.2367 0.0515 0.5754 0.096 Uiso 1 1 calc R U
C16 C 0.2418(6) 0.1509(10) 0.7036(11) 0.113(4) Uani 1 1 d . .
H16 H 0.2588 0.1112 0.7683 0.136 Uiso 1 1 calc R U
C17 C 0.2309(7) 0.2478(10) 0.7235(7) 0.099(4) Uani 1 1 d . .
H17 H 0.2435 0.2736 0.8008 0.119 Uiso 1 1 calc R U
C18 C 0.2021(6) 0.3034(7) 0.6302(7) 0.077(2) Uani 1 1 d . .
H18 H 0.1942 0.3676 0.6440 0.093 Uiso 1 1 calc R U
C19 C 0.1840(4) 0.2669(5) 0.5138(6) 0.0500(15) Uani 1 1 d . .

loop_
_atom_site_aniso_label
_atom_site_aniso_U_11
_atom_site_aniso_U_22
_atom_site_aniso_U_33
_atom_site_aniso_U_23
_atom_site_aniso_U_13
_atom_site_aniso_U_12
Fe1 0.0356(4) 0.0365(4) 0.0328(3) -0.0006(3) -0.0008(3) 0.0004(3)
Cl1 0.0572(9) 0.0452(8) 0.0481(8) 0.0085(6) 0.0134(7) -0.0009(6)
Cl2 0.0505(9) 0.0757(11) 0.0615(10) -0.0124(9) -0.0218(8) 0.0117(8)
S1 0.0457(8) 0.0547(9) 0.0624(9) 0.0106(8) 0.0176(7) 0.0073(7)
O1 0.046(2) 0.047(2) 0.041(2) 0.0052(18) 0.0058(18) 0.0058(18)
O2 0.102(4) 0.062(3) 0.087(4) 0.003(3) 0.051(4) 0.024(3)
N1 0.042(3) 0.036(3) 0.058(3) 0.002(2) 0.001(2) -0.003(2)
N2 0.040(2) 0.047(3) 0.043(3) -0.003(2) -0.001(2) 0.000(2)
N3 0.038(2) 0.043(3) 0.041(2) -0.009(2) -0.002(2) 0.004(2)
C1 0.050(3) 0.040(3) 0.055(4) 0.012(3) -0.002(3) 0.009(3)
C2 0.043(3) 0.053(3) 0.037(3) 0.007(2) 0.005(2) 0.003(3)
C3 0.060(4) 0.084(5) 0.043(3) 0.008(4) -0.001(3) 0.011(4)
C4 0.075(5) 0.115(7) 0.037(3) -0.007(4) -0.005(4) -0.003(5)
C5 0.064(4) 0.086(6) 0.051(4) -0.021(4) -0.010(3) -0.008(4)
C6 0.053(4) 0.048(3) 0.056(4) -0.008(3) -0.005(3) -0.006(3)
C7 0.058(4) 0.035(3) 0.069(4) -0.010(3) -0.010(3) -0.005(3)
C8 0.045(3) 0.044(3) 0.060(4) -0.016(3) -0.013(3) 0.001(3)
C9 0.066(5) 0.052(4) 0.091(6) -0.035(4) -0.004(4) -0.001(3)
C10 0.061(4) 0.075(5) 0.075(5) -0.038(4) -0.011(4) 0.020(4)
C11 0.045(3) 0.087(5) 0.049(4) -0.020(3) -0.008(3) 0.015(3)
C12 0.044(3) 0.060(4) 0.034(3) -0.008(3) 0.001(2) 0.000(3)
C13 0.045(3) 0.043(3) 0.079(5) 0.004(3) 0.007(3) -0.009(3)
C14 0.043(3) 0.057(4) 0.068(4) 0.019(3) 0.012(3) -0.004(3)
C15 0.070(5) 0.088(6) 0.083(6) 0.038(5) 0.020(5) 0.009(4)
C16 0.073(6) 0.180(12) 0.086(7) 0.077(9) 0.012(6) 0.029(7)
C17 0.073(6) 0.185(12) 0.039(4) 0.004(6) 0.007(4) 0.000(7)
C18 0.076(5) 0.103(6) 0.052(4) -0.003(4) 0.023(4) -0.012(5)
C19 0.039(3) 0.060(4) 0.051(4) 0.011(3) 0.012(3) 0.004(3)

loop_
_atom_type_symbol
_atom_type_description
_atom_type_scat_dispersion_real
_atom_type_scat_dispersion_imag
_atom_type_scat_source
C C 0.0033 0.0016 'International Tables Vol C Tables 4.2.6.8 and 6.1.1.4'
H H 0.0000 0.0000 'International Tables Vol C Tables 4.2.6.8 and 6.1.1.4'
N N 0.0061 0.0033 'International Tables Vol C Tables 4.2.6.8 and 6.1.1.4'
O O 0.0106 0.0060 'International Tables Vol C Tables 4.2.6.8 and 6.1.1.4'
S S 0.1246 0.1234 'International Tables Vol C Tables 4.2.6.8 and 6.1.1.4'
Cl Cl 0.1484 0.1585 'International Tables Vol C Tables 4.2.6.8 and 6.1.1.4'
Fe Fe 0.3463 0.8444 'International Tables Vol C Tables 4.2.6.8 and 6.1.1.4'

loop_
_geom_angle_atom_site_label_1
_geom_angle_atom_site_label_2
_geom_angle_atom_site_label_3
_geom_angle
O1 Fe1 N3 170.22(18)
O1 Fe1 N2 82.63(18)
N3 Fe1 N2 95.55(18)
O1 Fe1 Cl1 96.86(12)
N3 Fe1 Cl1 92.83(14)
N2 Fe1 Cl1 93.30(13)
O1 Fe1 N1 96.63(18)
N3 Fe1 N1 73.63(19)
N2 Fe1 N1 75.83(18)
Cl1 Fe1 N1 161.41(13)
O1 Fe1 Cl2 91.27(13)
N3 Fe1 Cl2 88.13(13)
N2 Fe1 Cl2 165.00(14)
Cl1 Fe1 Cl2 101.05(7)
N1 Fe1 Cl2 91.37(14)
O2 S1 O1 109.4(3)
O2 S1 C19 105.5(4)
O1 S1 C19 99.4(2)
S1 O1 Fe1 136.5(3)
C1 N1 C13 111.3(5)
C1 N1 C7 108.9(5)
C13 N1 C7 107.6(5)
C1 N1 Fe1 107.7(3)
C13 N1 Fe1 116.8(4)
C7 N1 Fe1 104.2(4)
C2 N2 C6 118.7(5)
C2 N2 Fe1 117.3(4)
C6 N2 Fe1 122.0(4)
C12 N3 C8 117.8(5)
C12 N3 Fe1 125.4(4)
C8 N3 Fe1 116.6(4)
N1 C1 C2 111.0(5)
N1 C1 H1A 109.4
C2 C1 H1A 109.4
N1 C1 H1B 109.4
C2 C1 H1B 109.4
H1A C1 H1B 108.0
N2 C2 C3 120.9(6)
N2 C2 C1 115.4(5)
C3 C2 C1 123.6(6)
C4 C3 C2 120.1(7)
C4 C3 H3 119.9
C2 C3 H3 119.9
C3 C4 C5 118.6(7)
C3 C4 H4 120.7
C5 C4 H4 120.7
C4 C5 C6 119.8(7)
C4 C5 H5 120.1
C6 C5 H5 120.1
N2 C6 C5 121.9(7)
N2 C6 H6 119.1
C5 C6 H6 119.1
N1 C7 C8 109.9(5)
N1 C7 H7A 109.7
C8 C7 H7A 109.7
N1 C7 H7B 109.7
C8 C7 H7B 109.7
H7A C7 H7B 108.2
N3 C8 C9 123.2(7)
N3 C8 C7 115.7(5)
C9 C8 C7 121.1(6)
C8 C9 C10 119.2(7)
C8 C9 H9 120.4
C10 C9 H9 120.4
C11 C10 C9 117.8(6)
C11 C10 H10 121.1
C9 C10 H10 121.1
C10 C11 C12 119.4(7)
C10 C11 H11 120.3
C12 C11 H11 120.3
N3 C12 C11 122.6(6)
N3 C12 H12 118.7
C11 C12 H12 118.7
N1 C13 C14 115.1(5)
N1 C13 H13A 108.5
C14 C13 H13A 108.5
N1 C13 H13B 108.5
C14 C13 H13B 108.5
H13A C13 H13B 107.5
C15 C14 C19 115.7(7)
C15 C14 C13 121.4(7)
C19 C14 C13 122.7(6)
C16 C15 C14 123.4(9)
C16 C15 H15 118.3
C14 C15 H15 118.3
C15 C16 C17 119.1(9)
C15 C16 H16 120.5
C17 C16 H16 120.5
C18 C17 C16 119.6(9)
C18 C17 H17 120.2
C16 C17 H17 120.2
C17 C18 C19 121.3(9)
C17 C18 H18 119.3
C19 C18 H18 119.3
C18 C19 C14 120.8(7)
C18 C19 S1 119.5(6)
C14 C19 S1 119.7(5)

loop_
_geom_bond_atom_site_label_1
_geom_bond_atom_site_label_2
_geom_bond_distance
Fe1 O1 1.934(4)
Fe1 N3 2.178(5)
Fe1 N2 2.179(5)
Fe1 Cl1 2.2720(16)
Fe1 N1 2.290(5)
Fe1 Cl2 2.3392(17)
S1 O2 1.451(5)
S1 O1 1.527(4)
S1 C19 1.801(7)
N1 C1 1.487(7)
N1 C13 1.489(8)
N1 C7 1.489(8)
N2 C2 1.343(7)
N2 C6 1.348(8)
N3 C12 1.325(7)
N3 C8 1.330(8)
C1 C2 1.498(9)
C1 H1A 0.9700
C1 H1B 0.9700
C2 C3 1.397(9)
C3 C4 1.365(11)
C3 H3 0.9300
C4 C5 1.370(12)
C4 H4 0.9300
C5 C6 1.379(9)
C5 H5 0.9300
C6 H6 0.9300
C7 C8 1.506(9)
C7 H7A 0.9700
C7 H7B 0.9700
C8 C9 1.356(9)
C9 C10 1.382(11)
C9 H9 0.9300
C10 C11 1.372(11)
C10 H10 0.9300
C11 C12 1.372(8)
C11 H11 0.9300
C12 H12 0.9300
C13 C14 1.504(10)
C13 H13A 0.9700
C13 H13B 0.9700
C14 C15 1.390(10)
C14 C19 1.411(10)
C15 C16 1.361(16)
C15 H15 0.9300
C16 C17 1.399(16)
C16 H16 0.9300
C17 C18 1.344(14)
C17 H17 0.9300
C18 C19 1.384(10)
C18 H18 0.9300

loop_
_geom_torsion_atom_site_label_1
_geom_torsion_atom_site_label_2
_geom_torsion_atom_site_label_3
_geom_torsion_atom_site_label_4
_geom_torsion
O2 S1 O1 Fe1 -169.3(4)
C19 S1 O1 Fe1 80.5(4)
C13 N1 C1 C2 -92.2(6)
C7 N1 C1 C2 149.3(5)
Fe1 N1 C1 C2 37.0(6)
C6 N2 C2 C3 0.5(8)
Fe1 N2 C2 C3 -163.7(5)
C6 N2 C2 C1 -177.3(5)
Fe1 N2 C2 C1 18.5(6)
N1 C1 C2 N2 -38.2(7)
N1 C1 C2 C3 144.0(6)
N2 C2 C3 C4 -0.3(10)
C1 C2 C3 C4 177.3(7)
C2 C3 C4 C5 -1.0(11)
C3 C4 C5 C6 2.0(12)
C2 N2 C6 C5 0.5(9)
Fe1 N2 C6 C5 164.0(5)
C4 C5 C6 N2 -1.8(11)
C1 N1 C7 C8 -69.0(6)
C13 N1 C7 C8 170.3(5)
Fe1 N1 C7 C8 45.7(5)
C12 N3 C8 C9 -0.9(9)
Fe1 N3 C8 C9 173.8(5)
C12 N3 C8 C7 179.8(5)
Fe1 N3 C8 C7 -5.6(7)
N1 C7 C8 N3 -29.2(7)
N1 C7 C8 C9 151.4(6)
N3 C8 C9 C10 0.0(11)
C7 C8 C9 C10 179.3(6)
C8 C9 C10 C11 1.2(11)
C9 C10 C11 C12 -1.6(10)
C8 N3 C12 C11 0.5(9)
Fe1 N3 C12 C11 -173.6(4)
C10 C11 C12 N3 0.7(10)
C1 N1 C13 C14 47.9(7)
C7 N1 C13 C14 167.1(5)
Fe1 N1 C13 C14 -76.2(6)
N1 C13 C14 C15 -94.0(7)
N1 C13 C14 C19 83.1(8)
C19 C14 C15 C16 -0.6(11)
C13 C14 C15 C16 176.7(8)
C14 C15 C16 C17 -2.3(14)
C15 C16 C17 C18 3.0(14)
C16 C17 C18 C19 -0.8(14)
C17 C18 C19 C14 -2.2(12)
C17 C18 C19 S1 176.8(7)
C15 C14 C19 C18 2.8(10)
C13 C14 C19 C18 -174.4(6)
C15 C14 C19 S1 -176.2(5)
C13 C14 C19 S1 6.6(9)
O2 S1 C19 C18 -9.5(6)
O1 S1 C19 C18 103.8(6)
O2 S1 C19 C14 169.6(5)
O1 S1 C19 C14 -77.1(5)
